data_4500333
loop_
_publ_author_name
'Zhang, Ya-Nan'
'Liu, Ping'
'Wang, Yao-Yu'
'Wu, Ling-Yue'
'Pang, Ling-Yan'
'Shi, Qi-Zhen'

_publ_section_title
;
 Syntheses and Crystal Structures of a Series of Zn(II)/Cd(II)
 Coordination Polymers Constructed from a Flexible
 6,6&#x2032;-Dithiodinicotinic Acid
;
_journal_issue 5
_journal_name_full 'Crystal Growth &amp; Design'
_journal_page_first 1531
_journal_paper_doi 10.1021/cg101433t
_journal_volume 11
_journal_year 2011
_chemical_formula_moiety 'C37 H40 Cd2 N6 O15 S4'
_chemical_formula_sum 'C37 H40 Cd2 N6 O15 S4'
_chemical_formula_weight 1161.79
_chemical_name_systematic
; 
 ? 
;
_space_group_IT_number 14
_symmetry_cell_setting monoclinic
_symmetry_space_group_name_Hall '-P 2ybc'
_symmetry_space_group_name_H-M 'P 1 21/c 1'
_atom_sites_solution_hydrogens geom
_atom_sites_solution_primary direct
_atom_sites_solution_secondary difmap
_audit_creation_method SHELXL-97
_cell_angle_alpha 90.00
_cell_angle_beta 106.4040(10)
_cell_angle_gamma 90.00
_cell_formula_units_Z 4
_cell_length_a 16.2439(11)
_cell_length_b 12.9649(9)
_cell_length_c 22.5736(15)
_cell_measurement_reflns_used 512
_cell_measurement_temperature 293(2)
_cell_measurement_theta_max 24.589
_cell_measurement_theta_min 3.163
_cell_volume 4560.5(5)
_computing_cell_refinement APEX2
_computing_data_collection 'APEX2 (Bruker, 2005)'
_computing_data_reduction APEX2
_computing_molecular_graphics APEX2
_computing_publication_material APEX2
_computing_structure_refinement 'SHELXL-97 (Sheldrick, 1997)'
_computing_structure_solution 'SHELXS-97 (Sheldrick, 1990)'
_diffrn_ambient_temperature 293(2)
_diffrn_measured_fraction_theta_full 0.999
_diffrn_measured_fraction_theta_max 0.999
_diffrn_measurement_device_type 'Bruker APEX SMART II'
_diffrn_measurement_method \w
_diffrn_radiation_monochromator graphite
_diffrn_radiation_source 'fine-focus sealed tube'
_diffrn_radiation_type MoK\a
_diffrn_radiation_wavelength 0.71073
_diffrn_reflns_av_R_equivalents 0.0328
_diffrn_reflns_av_sigmaI/netI 0.0418
_diffrn_reflns_limit_h_max 19
_diffrn_reflns_limit_h_min -19
_diffrn_reflns_limit_k_max 12
_diffrn_reflns_limit_k_min -15
_diffrn_reflns_limit_l_max 25
_diffrn_reflns_limit_l_min -26
_diffrn_reflns_number 22261
_diffrn_reflns_theta_full 25.10
_diffrn_reflns_theta_max 25.10
_diffrn_reflns_theta_min 1.83
_diffrn_standards_decay_% 0
_diffrn_standards_interval_time 0
_diffrn_standards_number 0
_exptl_absorpt_coefficient_mu 1.188
_exptl_absorpt_correction_T_max 0.8904
_exptl_absorpt_correction_T_min 0.8327
_exptl_absorpt_correction_type multi-scan
_exptl_absorpt_process_details SADABS
_exptl_crystal_colour colourless
_exptl_crystal_density_diffrn 1.692
_exptl_crystal_density_method 'not measured'
_exptl_crystal_description block
_exptl_crystal_F_000 2336
_exptl_crystal_size_max 0.16
_exptl_crystal_size_mid 0.11
_exptl_crystal_size_min 0.10
_refine_diff_density_max 0.998
_refine_diff_density_min -0.509
_refine_diff_density_rms 0.076
_refine_ls_extinction_method none
_refine_ls_goodness_of_fit_ref 1.027
_refine_ls_hydrogen_treatment constr
_refine_ls_matrix_type full
_refine_ls_number_parameters 577
_refine_ls_number_reflns 8120
_refine_ls_number_restraints 0
_refine_ls_restrained_S_all 1.027
_refine_ls_R_factor_all 0.0433
_refine_ls_R_factor_gt 0.0320
_refine_ls_shift/su_max 0.003
_refine_ls_shift/su_mean 0.000
_refine_ls_structure_factor_coef Fsqd
_refine_ls_weighting_details 'calc w=1/[\s^2^(Fo^2^)+(0.0367P)^2^+2.1623P] where P=(Fo^2^+2Fc^2^)/3'
_refine_ls_weighting_scheme calc
_refine_ls_wR_factor_gt 0.0749
_refine_ls_wR_factor_ref 0.0813
_reflns_number_gt 6580
_reflns_number_total 8120
_reflns_threshold_expression >2sigma(I)
_cod_data_source_file cg101433t_si_001.cif
_cod_data_source_block 5
_cod_original_sg_symbol_H-M 'P 21/c'
_cod_database_code 4500333

loop_
_symmetry_equiv_pos_as_xyz
'x, y, z'
'-x, y+1/2, -z+1/2'
'-x, -y, -z'
'x, -y-1/2, z-1/2'

loop_
_atom_site_label
_atom_site_type_symbol
_atom_site_fract_x
_atom_site_fract_y
_atom_site_fract_z
_atom_site_U_iso_or_equiv
_atom_site_adp_type
_atom_site_occupancy
_atom_site_symmetry_multiplicity
_atom_site_calc_flag
_atom_site_refinement_flags
Cd1 Cd 0.801985(14) 0.352607(19) 0.860027(10) 0.02805(8) Uani 1 1 d .
Cd2 Cd 0.579000(15) 0.43460(2) 0.786490(11) 0.03233(8) Uani 1 1 d .
O1 O 0.65170(17) 0.5692(2) 0.83770(13) 0.0513(7) Uani 1 1 d .
O2 O 0.77745(19) 0.5106(2) 0.89511(14) 0.0609(8) Uani 1 1 d .
O3 O 0.64845(19) 1.0599(3) 1.21150(13) 0.0735(11) Uani 1 1 d .
O4 O 0.7796(2) 1.0579(3) 1.27369(13) 0.0712(10) Uani 1 1 d .
O5 O 0.80225(16) 0.1997(2) 0.80925(13) 0.0459(7) Uani 1 1 d .
O6 O 0.67117(16) 0.1336(2) 0.79342(13) 0.0509(7) Uani 1 1 d .
O7 O 1.16926(15) -0.2822(2) 1.04552(11) 0.0464(7) Uani 1 1 d .
O8 O 1.29365(15) -0.2900(2) 1.02237(11) 0.0455(7) Uani 1 1 d .
O9 O 0.65831(14) 0.30710(19) 0.85377(11) 0.0353(6) Uani 1 1 d .
H9C H 0.6685 0.3010 0.8913 0.042 Uiso 1 1 d R
H9D H 0.6544 0.2506 0.8369 0.042 Uiso 1 1 d R
O10 O 0.48015(17) 0.5341(2) 0.71700(13) 0.0616(8) Uani 1 1 d .
H10D H 0.4358 0.5654 0.7157 0.074 Uiso 1 1 d R
H10C H 0.4733 0.5256 0.6799 0.074 Uiso 1 1 d R
O11 O 0.5128(2) 0.2884(3) 0.73565(14) 0.0788(10) Uani 1 1 d .
H11C H 0.4822 0.2533 0.7510 0.095 Uiso 1 1 d R
H11D H 0.5379 0.2911 0.7089 0.095 Uiso 1 1 d R
O12 O 0.3831(2) 0.2109(3) 0.77263(18) 0.0869(12) Uani 1 1 d .
H12D H 0.3371 0.2408 0.7670 0.104 Uiso 1 1 d R
H12C H 0.3629 0.1578 0.7546 0.104 Uiso 1 1 d R
O13 O 0.5678(2) 0.5150(3) 0.40950(16) 0.0850(11) Uani 1 1 d .
H13D H 0.6164 0.5362 0.4126 0.102 Uiso 1 1 d R
H13C H 0.5584 0.4618 0.4261 0.102 Uiso 1 1 d R
O14 O 0.4238(2) 0.6542(3) 0.51087(17) 0.0848(11) Uani 1 1 d .
H14C H 0.4267 0.6900 0.4816 0.102 Uiso 1 1 d R
H14D H 0.3885 0.6972 0.5146 0.102 Uiso 1 1 d R
O15 O 0.4584(3) 0.6833(4) 0.3952(2) 0.1111(14) Uani 1 1 d .
H15C H 0.4427 0.7232 0.3660 0.133 Uiso 1 1 d R
H15D H 0.4995 0.6438 0.4045 0.133 Uiso 1 1 d R
N1 N 0.7160(2) 0.8636(2) 0.90830(14) 0.0416(8) Uani 1 1 d .
N2 N 0.89222(18) 1.0237(2) 1.13720(13) 0.0362(7) Uani 1 1 d .
N3 N 0.76005(18) -0.1518(2) 0.75028(14) 0.0382(7) Uani 1 1 d .
N4 N 1.02277(18) -0.2890(2) 0.86750(13) 0.0390(7) Uani 1 1 d .
N5 N 0.94734(18) 0.3593(2) 0.87779(13) 0.0344(7) Uani 1 1 d .
N6 N 1.49347(18) 0.4403(2) 0.85332(13) 0.0371(7) Uani 1 1 d .
C1 C 0.7262(2) 0.5800(3) 0.87271(16) 0.0359(8) Uani 1 1 d .
C2 C 0.7537(2) 0.6897(3) 0.89125(15) 0.0333(8) Uani 1 1 d .
C3 C 0.8393(2) 0.7174(3) 0.90802(17) 0.0436(9) Uani 1 1 d .
H3 H 0.8813 0.6682 0.9091 0.052 Uiso 1 1 calc R
C4 C 0.8620(2) 0.8181(3) 0.92303(18) 0.0445(10) Uani 1 1 d .
H4 H 0.9192 0.8385 0.9328 0.053 Uiso 1 1 calc R
C5 C 0.7985(2) 0.8882(3) 0.92335(15) 0.0365(8) Uani 1 1 d .
C6 C 0.6948(2) 0.7662(3) 0.89145(17) 0.0433(9) Uani 1 1 d .
H6 H 0.6369 0.7490 0.8791 0.052 Uiso 1 1 calc R
C7 C 0.8432(2) 1.0117(3) 1.07942(15) 0.0334(8) Uani 1 1 d .
C8 C 0.7551(2) 1.0014(3) 1.06337(16) 0.0458(10) Uani 1 1 d .
H8 H 0.7236 0.9885 1.0228 0.055 Uiso 1 1 calc R
C9 C 0.7153(2) 1.0109(3) 1.10944(16) 0.0448(10) Uani 1 1 d .
H9 H 0.6560 1.0049 1.1003 0.054 Uiso 1 1 calc R
C10 C 0.7641(2) 1.0294(3) 1.16960(15) 0.0314(8) Uani 1 1 d .
C11 C 0.8521(2) 1.0327(3) 1.18043(16) 0.0375(9) Uani 1 1 d .
H11 H 0.8855 1.0419 1.2210 0.045 Uiso 1 1 calc R
C12 C 0.7262(2) 1.0516(3) 1.22167(16) 0.0378(9) Uani 1 1 d .
C13 C 0.7495(2) 0.1271(3) 0.79613(15) 0.0345(8) Uani 1 1 d .
C14 C 0.7839(2) 0.0250(3) 0.78241(14) 0.0287(7) Uani 1 1 d .
C15 C 0.7317(2) -0.0590(3) 0.76123(17) 0.0389(9) Uani 1 1 d .
H15 H 0.6729 -0.0505 0.7541 0.047 Uiso 1 1 calc R
C16 C 0.8451(2) -0.1625(3) 0.76167(15) 0.0330(8) Uani 1 1 d .
C17 C 0.9033(2) -0.0842(3) 0.78385(16) 0.0368(8) Uani 1 1 d .
H17 H 0.9620 -0.0950 0.7916 0.044 Uiso 1 1 calc R
C18 C 0.8717(2) 0.0101(3) 0.79406(15) 0.0342(8) Uani 1 1 d .
H18 H 0.9092 0.0644 0.8089 0.041 Uiso 1 1 calc R
C19 C 1.0609(2) -0.2854(3) 0.82269(15) 0.0335(8) Uani 1 1 d .
C20 C 1.1492(2) -0.2813(3) 0.83264(16) 0.0364(8) Uani 1 1 d .
H20 H 1.1731 -0.2795 0.7997 0.044 Uiso 1 1 calc R
C21 C 1.2003(2) -0.2800(3) 0.89276(15) 0.0367(8) Uani 1 1 d .
H21 H 1.2597 -0.2764 0.9011 0.044 Uiso 1 1 calc R
C22 C 1.1628(2) -0.2840(3) 0.94096(15) 0.0332(8) Uani 1 1 d .
C23 C 1.0743(2) -0.2886(3) 0.92525(16) 0.0378(9) Uani 1 1 d .
H23 H 1.0487 -0.2917 0.9572 0.045 Uiso 1 1 calc R
C24 C 1.2134(2) -0.2859(3) 1.00809(16) 0.0356(8) Uani 1 1 d .
C25 C 0.9945(2) 0.2781(3) 0.90497(17) 0.0412(9) Uani 1 1 d .
H25 H 0.9665 0.2211 0.9151 0.049 Uiso 1 1 calc R
C26 C 1.0822(2) 0.2758(3) 0.91830(17) 0.0408(9) Uani 1 1 d .
H26 H 1.1120 0.2177 0.9370 0.049 Uiso 1 1 calc R
C27 C 1.1268(2) 0.3586(3) 0.90440(16) 0.0358(8) Uani 1 1 d .
C28 C 1.0773(2) 0.4416(3) 0.87458(18) 0.0435(9) Uani 1 1 d .
H28 H 1.1037 0.4985 0.8627 0.052 Uiso 1 1 calc R
C29 C 0.9890(2) 0.4390(3) 0.86285(17) 0.0411(9) Uani 1 1 d .
H29 H 0.9573 0.4956 0.8436 0.049 Uiso 1 1 calc R
C30 C 1.2228(2) 0.3611(3) 0.92170(19) 0.0463(10) Uani 1 1 d .
H30A H 1.2413 0.3619 0.8844 0.056 Uiso 1 1 calc R
H30B H 1.2453 0.2990 0.9445 0.056 Uiso 1 1 calc R
C31 C 1.2591(2) 0.4543(3) 0.96058(17) 0.0425(10) Uani 1 1 d .
H31A H 1.2309 0.4608 0.9930 0.051 Uiso 1 1 calc R
H31B H 1.2453 0.5153 0.9348 0.051 Uiso 1 1 calc R
C32 C 1.3562(2) 0.4517(4) 0.99046(17) 0.0506(11) Uani 1 1 d .
H32A H 1.3731 0.5125 1.0161 0.061 Uiso 1 1 calc R
H32B H 1.3706 0.3916 1.0169 0.061 Uiso 1 1 calc R
C33 C 1.4054(2) 0.4484(3) 0.94343(16) 0.0385(9) Uani 1 1 d .
C34 C 1.4365(2) 0.3566(3) 0.92712(18) 0.0452(10) Uani 1 1 d .
H34 H 1.4284 0.2954 0.9462 0.054 Uiso 1 1 calc R
C35 C 1.4796(2) 0.3559(3) 0.88263(18) 0.0437(9) Uani 1 1 d .
H35 H 1.5001 0.2932 0.8725 0.052 Uiso 1 1 calc R
C36 C 1.4641(2) 0.5296(3) 0.86939(17) 0.0429(9) Uani 1 1 d .
H36 H 1.4739 0.5899 0.8501 0.051 Uiso 1 1 calc R
C37 C 1.4203(2) 0.5356(3) 0.91321(18) 0.0454(10) Uani 1 1 d .
H37 H 1.4004 0.5991 0.9225 0.054 Uiso 1 1 calc R
S1 S 0.90784(6) 1.01233(8) 1.02724(4) 0.0412(2) Uani 1 1 d .
S2 S 0.82275(7) 1.02084(8) 0.94177(4) 0.0446(2) Uani 1 1 d .
S3 S 0.99622(6) -0.28133(8) 0.74421(4) 0.0439(2) Uani 1 1 d .
S4 S 0.87309(6) -0.29111(8) 0.74751(5) 0.0435(2) Uani 1 1 d .

loop_
_atom_site_aniso_label
_atom_site_aniso_U_11
_atom_site_aniso_U_22
_atom_site_aniso_U_33
_atom_site_aniso_U_23
_atom_site_aniso_U_13
_atom_site_aniso_U_12
Cd1 0.02510(13) 0.02955(15) 0.02969(13) -0.00052(10) 0.00803(10) -0.00013(10)
Cd2 0.02608(14) 0.03821(17) 0.03325(14) -0.00056(11) 0.00927(11) -0.00075(11)
O1 0.0381(15) 0.0427(17) 0.0697(18) -0.0127(14) 0.0095(14) -0.0090(13)
O2 0.0664(19) 0.0388(18) 0.0654(19) -0.0127(15) -0.0013(16) 0.0059(15)
O3 0.0429(17) 0.141(3) 0.0416(16) -0.0023(18) 0.0199(14) 0.0149(19)
O4 0.073(2) 0.103(3) 0.0439(18) -0.0276(17) 0.0253(16) -0.0220(19)
O5 0.0417(14) 0.0312(15) 0.0704(18) -0.0183(13) 0.0251(13) -0.0104(12)
O6 0.0364(15) 0.0391(16) 0.080(2) -0.0153(14) 0.0217(14) -0.0034(13)
O7 0.0397(14) 0.071(2) 0.0296(13) 0.0098(13) 0.0125(11) 0.0099(14)
O8 0.0326(14) 0.064(2) 0.0392(14) 0.0018(13) 0.0086(11) -0.0012(13)
O9 0.0316(13) 0.0344(14) 0.0392(13) -0.0005(11) 0.0087(10) 0.0028(11)
O10 0.0458(16) 0.081(2) 0.0554(17) 0.0131(16) 0.0102(14) 0.0288(16)
O11 0.105(3) 0.071(2) 0.0551(19) -0.0152(17) 0.0151(18) -0.033(2)
O12 0.0542(19) 0.057(2) 0.133(3) -0.026(2) 0.000(2) 0.0105(17)
O13 0.063(2) 0.100(3) 0.089(3) 0.011(2) 0.0173(19) -0.021(2)
O14 0.077(2) 0.088(3) 0.093(3) -0.010(2) 0.030(2) 0.009(2)
O15 0.115(3) 0.104(3) 0.126(4) -0.005(3) 0.054(3) -0.005(3)
N1 0.0398(18) 0.0328(18) 0.0514(19) -0.0059(15) 0.0118(15) 0.0035(15)
N2 0.0332(16) 0.0421(19) 0.0322(16) 0.0001(13) 0.0073(13) -0.0019(14)
N3 0.0298(16) 0.0325(18) 0.0491(18) -0.0067(14) 0.0060(14) 0.0018(14)
N4 0.0324(16) 0.049(2) 0.0371(17) 0.0006(14) 0.0114(13) 0.0054(15)
N5 0.0287(15) 0.0355(18) 0.0385(16) -0.0005(14) 0.0086(13) -0.0012(14)
N6 0.0298(16) 0.0409(19) 0.0430(17) -0.0021(14) 0.0140(13) -0.0011(14)
C1 0.042(2) 0.037(2) 0.0317(18) -0.0039(16) 0.0152(17) 0.0014(18)
C2 0.039(2) 0.030(2) 0.0326(18) -0.0045(15) 0.0111(15) 0.0002(17)
C3 0.038(2) 0.037(2) 0.055(2) -0.0120(18) 0.0111(18) 0.0032(18)
C4 0.035(2) 0.040(2) 0.059(2) -0.0140(19) 0.0149(18) -0.0066(18)
C5 0.046(2) 0.036(2) 0.0288(18) -0.0048(15) 0.0128(16) -0.0022(18)
C6 0.034(2) 0.038(2) 0.055(2) -0.0080(19) 0.0084(18) -0.0035(18)
C7 0.0341(19) 0.031(2) 0.0360(19) -0.0050(15) 0.0115(16) -0.0030(16)
C8 0.034(2) 0.072(3) 0.0309(19) -0.0144(19) 0.0075(16) -0.005(2)
C9 0.0291(19) 0.066(3) 0.038(2) -0.0085(19) 0.0081(16) -0.0030(19)
C10 0.0346(19) 0.030(2) 0.0314(18) 0.0008(15) 0.0123(15) -0.0009(16)
C11 0.038(2) 0.044(2) 0.0278(18) 0.0000(16) 0.0054(15) -0.0064(18)
C12 0.042(2) 0.037(2) 0.037(2) 0.0054(16) 0.0165(18) -0.0011(18)
C13 0.038(2) 0.033(2) 0.0329(18) -0.0006(15) 0.0100(16) -0.0042(17)
C14 0.0319(18) 0.0273(19) 0.0286(17) -0.0018(14) 0.0111(14) -0.0002(15)
C15 0.0314(19) 0.035(2) 0.049(2) -0.0067(17) 0.0092(17) 0.0002(17)
C16 0.0362(19) 0.032(2) 0.0300(18) -0.0018(15) 0.0080(15) 0.0030(16)
C17 0.0273(18) 0.036(2) 0.049(2) -0.0015(17) 0.0139(16) -0.0024(16)
C18 0.0312(18) 0.032(2) 0.0403(19) -0.0069(16) 0.0111(15) -0.0065(16)
C19 0.039(2) 0.0267(19) 0.0351(18) 0.0000(15) 0.0113(16) 0.0082(16)
C20 0.0381(19) 0.041(2) 0.0349(19) 0.0017(16) 0.0180(16) 0.0062(17)
C21 0.0325(19) 0.040(2) 0.039(2) 0.0021(16) 0.0137(16) 0.0046(17)
C22 0.0343(19) 0.032(2) 0.0360(19) 0.0027(15) 0.0137(15) 0.0029(16)
C23 0.0354(19) 0.045(2) 0.036(2) 0.0021(17) 0.0152(16) 0.0028(17)
C24 0.040(2) 0.032(2) 0.0358(19) 0.0026(16) 0.0118(17) 0.0055(17)
C25 0.038(2) 0.037(2) 0.053(2) 0.0062(18) 0.0189(18) -0.0029(18)
C26 0.0325(19) 0.039(2) 0.050(2) 0.0059(18) 0.0109(17) 0.0046(17)
C27 0.0272(18) 0.038(2) 0.044(2) -0.0043(17) 0.0124(16) 0.0001(16)
C28 0.0315(19) 0.042(2) 0.058(2) 0.0042(19) 0.0147(18) -0.0077(18)
C29 0.0332(19) 0.038(2) 0.049(2) 0.0050(18) 0.0052(17) 0.0012(17)
C30 0.031(2) 0.046(3) 0.061(3) -0.003(2) 0.0110(18) 0.0023(18)
C31 0.0265(18) 0.061(3) 0.040(2) -0.0114(19) 0.0100(16) -0.0001(18)
C32 0.030(2) 0.082(3) 0.042(2) -0.008(2) 0.0124(17) -0.003(2)
C33 0.0212(17) 0.058(3) 0.0358(19) -0.0028(18) 0.0077(15) -0.0022(17)
C34 0.037(2) 0.048(3) 0.055(2) 0.006(2) 0.0210(18) 0.0014(19)
C35 0.035(2) 0.042(2) 0.058(2) -0.0012(19) 0.0200(18) 0.0011(18)
C36 0.040(2) 0.041(2) 0.051(2) 0.0067(18) 0.0180(18) 0.0025(18)
C37 0.040(2) 0.047(3) 0.051(2) -0.0065(19) 0.0152(19) 0.0080(19)
S1 0.0425(5) 0.0446(6) 0.0421(5) -0.0116(4) 0.0210(4) -0.0095(5)
S2 0.0706(7) 0.0308(5) 0.0352(5) -0.0033(4) 0.0194(5) -0.0054(5)
S3 0.0435(5) 0.0535(7) 0.0333(5) -0.0033(4) 0.0088(4) 0.0162(5)
S4 0.0404(5) 0.0332(6) 0.0518(6) -0.0096(4) 0.0048(4) 0.0045(4)

loop_
_atom_type_symbol
_atom_type_description
_atom_type_scat_dispersion_real
_atom_type_scat_dispersion_imag
_atom_type_scat_source
C C 0.0033 0.0016 'International Tables Vol C Tables 4.2.6.8 and 6.1.1.4'
H H 0.0000 0.0000 'International Tables Vol C Tables 4.2.6.8 and 6.1.1.4'
N N 0.0061 0.0033 'International Tables Vol C Tables 4.2.6.8 and 6.1.1.4'
O O 0.0106 0.0060 'International Tables Vol C Tables 4.2.6.8 and 6.1.1.4'
Cd Cd -0.8075 1.2024 'International Tables Vol C Tables 4.2.6.8 and 6.1.1.4'
S S 0.1246 0.1234 'International Tables Vol C Tables 4.2.6.8 and 6.1.1.4'

loop_
_geom_angle_atom_site_label_1
_geom_angle_atom_site_label_2
_geom_angle_atom_site_label_3
_geom_angle
_geom_angle_site_symmetry_1
_geom_angle_site_symmetry_3
O4 Cd1 O7 172.12(12) 4_575 3_757
O4 Cd1 O2 80.35(12) 4_575 .
O7 Cd1 O2 92.62(11) 3_757 .
O4 Cd1 N5 92.25(11) 4_575 .
O7 Cd1 N5 85.48(9) 3_757 .
O2 Cd1 N5 100.30(11) . .
O4 Cd1 O5 92.08(12) 4_575 .
O7 Cd1 O5 95.40(10) 3_757 .
O2 Cd1 O5 168.58(10) . .
N5 Cd1 O5 88.45(10) . .
O4 Cd1 O9 99.45(10) 4_575 .
O7 Cd1 O9 83.84(8) 3_757 .
O2 Cd1 O9 88.78(10) . .
N5 Cd1 O9 166.28(9) . .
O5 Cd1 O9 84.02(8) . .
O1 Cd2 O3 93.41(12) . 4_575
O1 Cd2 O10 94.59(11) . .
O3 Cd2 O10 82.69(11) 4_575 .
O1 Cd2 O11 175.86(11) . .
O3 Cd2 O11 85.15(12) 4_575 .
O10 Cd2 O11 89.09(12) . .
O1 Cd2 N6 87.98(10) . 1_455
O3 Cd2 N6 172.34(11) 4_575 1_455
O10 Cd2 N6 89.69(10) . 1_455
O11 Cd2 N6 93.96(12) . 1_455
O1 Cd2 O9 95.80(9) . .
O3 Cd2 O9 101.77(11) 4_575 .
O10 Cd2 O9 168.42(10) . .
O11 Cd2 O9 80.72(10) . .
N6 Cd2 O9 85.56(9) 1_455 .
C1 O1 Cd2 133.5(3) . .
C1 O2 Cd1 132.8(2) . .
C12 O3 Cd2 124.3(2) . 4_576
C12 O4 Cd1 139.6(3) . 4_576
C13 O5 Cd1 132.2(2) . .
C24 O7 Cd1 128.3(2) . 3_757
Cd2 O9 Cd1 102.28(9) . .
Cd2 O9 H9C 130.2 . .
Cd1 O9 H9C 93.1 . .
Cd2 O9 H9D 111.6 . .
Cd1 O9 H9D 101.3 . .
H9C O9 H9D 111.2 . .
Cd2 O10 H10D 137.7 . .
Cd2 O10 H10C 119.2 . .
H10D O10 H10C 99.5 . .
Cd2 O11 H11C 119.8 . .
Cd2 O11 H11D 94.2 . .
H11C O11 H11D 145.3 . .
H12D O12 H12C 95.7 . .
H13D O13 H13C 122.8 . .
H14C O14 H14D 84.3 . .
H15C O15 H15D 130.3 . .
C5 N1 C6 117.5(3) . .
C11 N2 C7 116.8(3) . .
C15 N3 C16 116.7(3) . .
C19 N4 C23 116.4(3) . .
C29 N5 C25 117.3(3) . .
C29 N5 Cd1 124.1(2) . .
C25 N5 Cd1 118.6(2) . .
C35 N6 C36 117.0(3) . .
C35 N6 Cd2 120.8(2) . 1_655
C36 N6 Cd2 121.8(2) . 1_655
O2 C1 O1 126.7(4) . .
O2 C1 C2 117.4(3) . .
O1 C1 C2 115.8(3) . .
C6 C2 C3 117.2(3) . .
C6 C2 C1 121.8(3) . .
C3 C2 C1 121.0(3) . .
C4 C3 C2 119.6(4) . .
C4 C3 H3 120.2 . .
C2 C3 H3 120.2 . .
C3 C4 C5 118.7(4) . .
C3 C4 H4 120.7 . .
C5 C4 H4 120.7 . .
N1 C5 C4 123.0(4) . .
N1 C5 S2 115.6(3) . .
C4 C5 S2 121.4(3) . .
N1 C6 C2 123.9(3) . .
N1 C6 H6 118.0 . .
C2 C6 H6 118.0 . .
N2 C7 C8 123.8(3) . .
N2 C7 S1 110.2(2) . .
C8 C7 S1 125.9(3) . .
C9 C8 C7 117.8(3) . .
C9 C8 H8 121.1 . .
C7 C8 H8 121.1 . .
C8 C9 C10 119.7(3) . .
C8 C9 H9 120.1 . .
C10 C9 H9 120.1 . .
C11 C10 C9 117.1(3) . .
C11 C10 C12 119.2(3) . .
C9 C10 C12 123.6(3) . .
N2 C11 C10 124.6(3) . .
N2 C11 H11 117.7 . .
C10 C11 H11 117.7 . .
O3 C12 O4 125.2(3) . .
O3 C12 C10 120.0(3) . .
O4 C12 C10 114.8(3) . .
O5 C13 O6 125.2(3) . .
O5 C13 C14 116.2(3) . .
O6 C13 C14 118.6(3) . .
C15 C14 C18 116.9(3) . .
C15 C14 C13 122.6(3) . .
C18 C14 C13 120.4(3) . .
N3 C15 C14 124.4(3) . .
N3 C15 H15 117.8 . .
C14 C15 H15 117.8 . .
N3 C16 C17 123.8(3) . .
N3 C16 S4 111.4(3) . .
C17 C16 S4 124.8(3) . .
C18 C17 C16 117.8(3) . .
C18 C17 H17 121.1 . .
C16 C17 H17 121.1 . .
C17 C18 C14 120.4(3) . .
C17 C18 H18 119.8 . .
C14 C18 H18 119.8 . .
N4 C19 C20 124.1(3) . .
N4 C19 S3 119.1(3) . .
C20 C19 S3 116.7(3) . .
C21 C20 C19 117.9(3) . .
C21 C20 H20 121.1 . .
C19 C20 H20 121.1 . .
C20 C21 C22 119.7(3) . .
C20 C21 H21 120.1 . .
C22 C21 H21 120.1 . .
C23 C22 C21 117.1(3) . .
C23 C22 C24 119.4(3) . .
C21 C22 C24 123.5(3) . .
N4 C23 C22 124.8(3) . .
N4 C23 H23 117.6 . .
C22 C23 H23 117.6 . .
O8 C24 O7 125.4(3) . .
O8 C24 C22 119.5(3) . .
O7 C24 C22 115.1(3) . .
N5 C25 C26 122.7(3) . .
N5 C25 H25 118.7 . .
C26 C25 H25 118.7 . .
C25 C26 C27 120.9(4) . .
C25 C26 H26 119.5 . .
C27 C26 H26 119.5 . .
C26 C27 C28 116.2(3) . .
C26 C27 C30 122.2(3) . .
C28 C27 C30 121.6(3) . .
C29 C28 C27 119.9(4) . .
C29 C28 H28 120.1 . .
C27 C28 H28 120.1 . .
N5 C29 C28 123.0(4) . .
N5 C29 H29 118.5 . .
C28 C29 H29 118.5 . .
C27 C30 C31 112.0(3) . .
C27 C30 H30A 109.2 . .
C31 C30 H30A 109.2 . .
C27 C30 H30B 109.2 . .
C31 C30 H30B 109.2 . .
H30A C30 H30B 107.9 . .
C30 C31 C32 115.0(3) . .
C30 C31 H31A 108.5 . .
C32 C31 H31A 108.5 . .
C30 C31 H31B 108.5 . .
C32 C31 H31B 108.5 . .
H31A C31 H31B 107.5 . .
C33 C32 C31 112.2(3) . .
C33 C32 H32A 109.2 . .
C31 C32 H32A 109.2 . .
C33 C32 H32B 109.2 . .
C31 C32 H32B 109.2 . .
H32A C32 H32B 107.9 . .
C37 C33 C34 116.5(3) . .
C37 C33 C32 122.0(4) . .
C34 C33 C32 121.5(4) . .
C35 C34 C33 120.0(4) . .
C35 C34 H34 120.0 . .
C33 C34 H34 120.0 . .
N6 C35 C34 123.3(4) . .
N6 C35 H35 118.4 . .
C34 C35 H35 118.4 . .
N6 C36 C37 122.7(4) . .
N6 C36 H36 118.7 . .
C37 C36 H36 118.7 . .
C33 C37 C36 120.6(4) . .
C33 C37 H37 119.7 . .
C36 C37 H37 119.7 . .
C7 S1 S2 104.92(12) . .
C5 S2 S1 102.39(13) . .
C19 S3 S4 105.76(12) . .
C16 S4 S3 104.63(13) . .

loop_
_geom_bond_atom_site_label_1
_geom_bond_atom_site_label_2
_geom_bond_distance
_geom_bond_site_symmetry_2
Cd1 O4 2.208(3) 4_575
Cd1 O7 2.244(2) 3_757
Cd1 O2 2.272(3) .
Cd1 N5 2.282(3) .
Cd1 O5 2.290(2) .
Cd1 O9 2.372(2) .
Cd2 O1 2.237(3) .
Cd2 O3 2.285(3) 4_575
Cd2 O10 2.298(3) .
Cd2 O11 2.317(3) .
Cd2 N6 2.323(3) 1_455
Cd2 O9 2.365(2) .
O1 C1 1.252(4) .
O2 C1 1.233(4) .
O3 C12 1.224(4) .
O3 Cd2 2.285(3) 4_576
O4 C12 1.250(4) .
O4 Cd1 2.208(3) 4_576
O5 C13 1.251(4) .
O6 C13 1.259(4) .
O7 C24 1.254(4) .
O7 Cd1 2.244(2) 3_757
O8 C24 1.252(4) .
O9 H9C 0.8201 .
O9 H9D 0.8200 .
O10 H10D 0.8199 .
O10 H10C 0.8199 .
O11 H11C 0.8200 .
O11 H11D 0.8200 .
O12 H12D 0.8200 .
O12 H12C 0.8200 .
O13 H13D 0.8200 .
O13 H13C 0.8199 .
O14 H14C 0.8200 .
O14 H14D 0.8200 .
O15 H15C 0.8199 .
O15 H15D 0.8200 .
N1 C5 1.324(5) .
N1 C6 1.336(5) .
N2 C11 1.323(4) .
N2 C7 1.331(4) .
N3 C15 1.335(4) .
N3 C16 1.340(4) .
N4 C19 1.327(4) .
N4 C23 1.336(4) .
N5 C29 1.329(5) .
N5 C25 1.345(5) .
N6 C35 1.331(5) .
N6 C36 1.340(5) .
N6 Cd2 2.323(3) 1_655
C1 C2 1.514(5) .
C2 C6 1.378(5) .
C2 C3 1.383(5) .
C3 C4 1.372(5) .
C3 H3 0.9300 .
C4 C5 1.377(5) .
C4 H4 0.9300 .
C5 S2 1.787(4) .
C6 H6 0.9300 .
C7 C8 1.381(5) .
C7 S1 1.785(3) .
C8 C9 1.376(5) .
C8 H8 0.9300 .
C9 C10 1.386(5) .
C9 H9 0.9300 .
C10 C11 1.382(5) .
C10 C12 1.500(5) .
C11 H11 0.9300 .
C13 C14 1.503(5) .
C14 C15 1.380(5) .
C14 C18 1.389(4) .
C15 H15 0.9300 .
C16 C17 1.382(5) .
C16 S4 1.780(4) .
C17 C18 1.371(5) .
C17 H17 0.9300 .
C18 H18 0.9300 .
C19 C20 1.389(5) .
C19 S3 1.787(3) .
C20 C21 1.377(5) .
C20 H20 0.9300 .
C21 C22 1.390(5) .
C21 H21 0.9300 .
C22 C23 1.382(5) .
C22 C24 1.506(5) .
C23 H23 0.9300 .
C25 C26 1.370(5) .
C25 H25 0.9300 .
C26 C27 1.379(5) .
C26 H26 0.9300 .
C27 C28 1.398(5) .
C27 C30 1.497(5) .
C28 C29 1.384(5) .
C28 H28 0.9300 .
C29 H29 0.9300 .
C30 C31 1.512(5) .
C30 H30A 0.9700 .
C30 H30B 0.9700 .
C31 C32 1.530(5) .
C31 H31A 0.9700 .
C31 H31B 0.9700 .
C32 C33 1.499(5) .
C32 H32A 0.9700 .
C32 H32B 0.9700 .
C33 C37 1.377(5) .
C33 C34 1.383(5) .
C34 C35 1.377(5) .
C34 H34 0.9300 .
C35 H35 0.9300 .
C36 C37 1.375(5) .
C36 H36 0.9300 .
C37 H37 0.9300 .
S1 S2 2.0343(14) .
S3 S4 2.0265(14) .
